data_1548731
loop_
_publ_author_name
'Elumalai, K.'
'Raja, R.'
'Karunakaran, Jayachandran'
'Mohanakrishnan, Arasambattu K.'
'Murugesan, K. Sakthi'

_publ_section_title
;
 (<i>E</i>)-2-(3-Oxo-3-phenylprop-1-enyl)thiophene-3-carbaldehyde
;
_journal_coeditor_code BX4009
_journal_issue 1
_journal_name_full IUCrData
_journal_page_first x180041
_journal_paper_doi 10.1107/S241431461800041X
_journal_volume 3
_journal_year 2018
_chemical_formula_iupac 'C14 H10 O2 S'
_chemical_formula_moiety 'C14 H10 O2 S'
_chemical_formula_sum 'C14 H10 O2 S'
_chemical_formula_weight 242.28
_chemical_name_systematic
;
(<i>E</i>)-2-(3-Oxo-3-phenylprop-1-enyl)thiophene-3-carbaldehyde
;
_space_group_IT_number 14
_symmetry_cell_setting monoclinic
_symmetry_space_group_name_Hall '-P 2yn'
_symmetry_space_group_name_H-M 'P 1 21/n 1'
_atom_sites_solution_hydrogens geom
_atom_sites_solution_primary direct
_atom_sites_solution_secondary difmap
_audit_creation_method SHELXL-97
_cell_angle_alpha 90.00
_cell_angle_beta 95.420(3)
_cell_angle_gamma 90.00
_cell_formula_units_Z 8
_cell_length_a 10.4355(4)
_cell_length_b 8.6955(4)
_cell_length_c 25.7106(9)
_cell_measurement_reflns_used 5662
_cell_measurement_temperature 273(2)
_cell_measurement_theta_max 29.26
_cell_measurement_theta_min 3.76
_cell_volume 2322.60(16)
_computing_cell_refinement
;
SAINT (Bruker, 2014)
;
_computing_data_collection
;
APEX2 (Bruker, 2014)
;
_computing_data_reduction
;
SAINT (Bruker, 2014)
;
_computing_molecular_graphics
;
SHELXTL (Sheldrick 2008)
;
_computing_publication_material
;
SHELXTL (Sheldrick 2008)
;
_computing_structure_refinement
;
SHELXL2014 (Sheldrick, 2015)
;
_computing_structure_solution
;
SHELXS97 (Sheldrick 2008)
;
_diffrn_ambient_temperature 273(2)
_diffrn_measured_fraction_theta_full 0.995
_diffrn_measured_fraction_theta_max 0.995
_diffrn_measurement_device_type 'Bruker SMART APEXII area-detector'
_diffrn_measurement_method '\w and \f scans'
_diffrn_radiation_monochromator graphite
_diffrn_radiation_source 'fine-focus sealed tube'
_diffrn_radiation_type MoK\a
_diffrn_radiation_wavelength 0.71073
_diffrn_reflns_av_R_equivalents 0.0282
_diffrn_reflns_av_sigmaI/netI 0.0232
_diffrn_reflns_limit_h_max 13
_diffrn_reflns_limit_h_min -14
_diffrn_reflns_limit_k_max 11
_diffrn_reflns_limit_k_min -11
_diffrn_reflns_limit_l_max 35
_diffrn_reflns_limit_l_min -34
_diffrn_reflns_number 24652
_diffrn_reflns_theta_full 29.26
_diffrn_reflns_theta_max 29.26
_diffrn_reflns_theta_min 3.76
_exptl_absorpt_coefficient_mu 0.263
_exptl_absorpt_correction_T_max 0.971
_exptl_absorpt_correction_T_min 0.941
_exptl_absorpt_correction_type multi-scan
_exptl_absorpt_process_details
;
(<i>SADABS</i>; Bruker, 2014)
;
_exptl_crystal_colour yellow
_exptl_crystal_density_diffrn 1.386
_exptl_crystal_density_method 'not measured'
_exptl_crystal_description Colorless
_exptl_crystal_F_000 1008
_exptl_crystal_size_max 0.23
_exptl_crystal_size_mid 0.17
_exptl_crystal_size_min 0.11
_refine_diff_density_max 0.220
_refine_diff_density_min -0.208
_refine_ls_extinction_method none
_refine_ls_goodness_of_fit_ref 1.040
_refine_ls_hydrogen_treatment constr
_refine_ls_matrix_type full
_refine_ls_number_parameters 307
_refine_ls_number_reflns 5662
_refine_ls_number_restraints 0
_refine_ls_restrained_S_all 1.040
_refine_ls_R_factor_all 0.0614
_refine_ls_R_factor_gt 0.0420
_refine_ls_shift/su_max 0.001
_refine_ls_shift/su_mean 0.000
_refine_ls_structure_factor_coef Fsqd
_refine_ls_weighting_details 'calc w=1/[\s^2^(Fo^2^)+(0.0534P)^2^+0.4625P] where P=(Fo^2^+2Fc^2^)/3'
_refine_ls_weighting_scheme calc
_refine_ls_wR_factor_gt 0.1052
_refine_ls_wR_factor_ref 0.1160
_reflns_number_gt 4287
_reflns_number_total 5662
_reflns_threshold_expression >2sigma(I)
_cod_data_source_file bx4009sup1.cif
_cod_data_source_block I
_cod_original_sg_symbol_H-M 'P 21/n'
_cod_database_code 1548731

loop_
_symmetry_equiv_pos_as_xyz
'x, y, z'
'-x+1/2, y+1/2, -z+1/2'
'-x, -y, -z'
'x-1/2, -y-1/2, z-1/2'

loop_
_atom_site_type_symbol
_atom_site_label
_atom_site_fract_x
_atom_site_fract_y
_atom_site_fract_z
_atom_site_U_iso_or_equiv
_atom_site_adp_type
_atom_site_calc_flag
_atom_site_refinement_flags
_atom_site_occupancy
_atom_site_symmetry_multiplicity
S S1 0.58222(4) 0.17941(5) 0.533986(17) 0.05201(13) Uani d . 1 1
C C7 0.41701(15) 0.25005(19) 0.42763(6) 0.0456(4) Uani d . 1 1
H H7 0.4819 0.1764 0.4300 0.055 Uiso calc R 1 1
C C5 0.45568(14) 0.30548(17) 0.52220(6) 0.0406(3) Uani d . 1 1
C C8 0.34529(15) 0.28131(18) 0.37647(6) 0.0451(4) Uani d . 1 1
C C6 0.39093(15) 0.32474(18) 0.47036(6) 0.0439(3) Uani d . 1 1
H H6 0.3246 0.3964 0.4666 0.053 Uiso calc R 1 1
C C9 0.38064(14) 0.19583(17) 0.32955(6) 0.0424(3) Uani d . 1 1
O O2 0.25734(13) 0.37418(15) 0.37253(5) 0.0645(3) Uani d . 1 1
C C3 0.43096(14) 0.37960(18) 0.56796(6) 0.0432(3) Uani d . 1 1
O O1 0.31113(15) 0.55770(17) 0.61230(6) 0.0794(4) Uani d . 1 1
C C1 0.60052(17) 0.2255(2) 0.59868(7) 0.0564(4) Uani d . 1 1
H H1 0.6627 0.1820 0.6225 0.068 Uiso calc R 1 1
C C4 0.33211(17) 0.4959(2) 0.57214(8) 0.0555(4) Uani d . 1 1
H H4 0.2820 0.5241 0.5418 0.067 Uiso calc R 1 1
C C2 0.51515(16) 0.3316(2) 0.61143(7) 0.0516(4) Uani d . 1 1
H H2 0.5117 0.3694 0.6451 0.062 Uiso calc R 1 1
C C14 0.29804(17) 0.2032(2) 0.28401(7) 0.0561(4) Uani d . 1 1
H H14 0.2242 0.2635 0.2831 0.067 Uiso calc R 1 1
C C12 0.43303(19) 0.0341(2) 0.24080(7) 0.0599(5) Uani d . 1 1
H H12 0.4499 -0.0218 0.2114 0.072 Uiso calc R 1 1
C C13 0.32441(19) 0.1220(3) 0.24013(7) 0.0643(5) Uani d . 1 1
H H13 0.2679 0.1272 0.2100 0.077 Uiso calc R 1 1
C C10 0.49070(18) 0.1090(2) 0.32932(7) 0.0597(5) Uani d . 1 1
H H10 0.5482 0.1041 0.3592 0.072 Uiso calc R 1 1
C C11 0.5166(2) 0.0289(3) 0.28494(7) 0.0693(6) Uani d . 1 1
H H11 0.5917 -0.0289 0.2852 0.083 Uiso calc R 1 1
S S2 1.06667(4) 0.65651(6) 0.463918(18) 0.05982(15) Uani d . 1 1
O O4 0.82888(11) 0.99222(14) 0.60156(5) 0.0575(3) Uani d . 1 1
C C19 0.93792(14) 0.77858(19) 0.46540(6) 0.0434(3) Uani d . 1 1
C C21 0.96631(16) 0.8293(2) 0.56034(6) 0.0487(4) Uani d . 1 1
H H21 1.0366 0.7632 0.5646 0.058 Uiso calc R 1 1
C C22 0.92485(14) 0.91119(18) 0.60602(6) 0.0445(4) Uani d . 1 1
C C20 0.90501(15) 0.84822(19) 0.51326(6) 0.0450(4) Uani d . 1 1
H H20 0.8337 0.9128 0.5109 0.054 Uiso calc R 1 1
C C23 1.00267(14) 0.89828(18) 0.65772(6) 0.0428(3) Uani d . 1 1
C C15 1.03801(19) 0.6268(2) 0.39857(7) 0.0609(5) Uani d . 1 1
H H15 1.0874 0.5631 0.3793 0.073 Uiso calc R 1 1
C C17 0.87663(15) 0.79548(19) 0.41555(6) 0.0458(4) Uani d . 1 1
O O3 0.71768(14) 0.98696(18) 0.42779(6) 0.0736(4) Uani d . 1 1
C C28 1.10468(16) 0.7968(2) 0.66730(7) 0.0527(4) Uani d . 1 1
H H28 1.1264 0.7309 0.6410 0.063 Uiso calc R 1 1
C C24 0.97212(17) 0.9946(2) 0.69792(7) 0.0536(4) Uani d . 1 1
H H24 0.9033 1.0624 0.6923 0.064 Uiso calc R 1 1
C C16 0.93469(17) 0.7069(2) 0.37799(7) 0.0554(4) Uani d . 1 1
H H16 0.9047 0.7042 0.3428 0.066 Uiso calc R 1 1
C C18 0.76643(17) 0.8961(2) 0.40051(7) 0.0574(4) Uani d . 1 1
H H18 0.7304 0.8888 0.3661 0.069 Uiso calc R 1 1
C C25 1.0425(2) 0.9910(2) 0.74601(7) 0.0622(5) Uani d . 1 1
H H25 1.0216 1.0571 0.7724 0.075 Uiso calc R 1 1
C C26 1.14275(19) 0.8910(3) 0.75513(7) 0.0651(5) Uani d . 1 1
H H26 1.1899 0.8884 0.7877 0.078 Uiso calc R 1 1
C C27 1.17403(18) 0.7935(2) 0.71576(8) 0.0652(5) Uani d . 1 1
H H27 1.2423 0.7251 0.7220 0.078 Uiso calc R 1 1

loop_
_atom_site_aniso_label
_atom_site_aniso_U_11
_atom_site_aniso_U_22
_atom_site_aniso_U_33
_atom_site_aniso_U_12
_atom_site_aniso_U_13
_atom_site_aniso_U_23
S1 0.0495(2) 0.0542(3) 0.0525(2) 0.00988(19) 0.00581(18) -0.00906(19)
C7 0.0494(8) 0.0405(8) 0.0468(8) -0.0003(7) 0.0038(7) 0.0011(7)
C5 0.0396(7) 0.0359(8) 0.0471(8) -0.0042(6) 0.0088(6) -0.0017(6)
C8 0.0483(8) 0.0388(8) 0.0483(9) -0.0022(7) 0.0047(7) 0.0037(7)
C6 0.0429(8) 0.0403(8) 0.0489(8) -0.0021(6) 0.0071(6) 0.0000(7)
C9 0.0455(8) 0.0402(8) 0.0413(8) -0.0055(6) 0.0036(6) 0.0057(6)
O2 0.0710(8) 0.0602(8) 0.0610(7) 0.0215(7) -0.0007(6) -0.0020(6)
C3 0.0436(8) 0.0388(8) 0.0486(8) -0.0043(6) 0.0114(6) -0.0043(7)
O1 0.0856(10) 0.0746(10) 0.0820(10) 0.0174(8) 0.0291(8) -0.0217(8)
C1 0.0542(10) 0.0630(11) 0.0507(10) 0.0058(9) -0.0018(8) -0.0049(8)
C4 0.0554(10) 0.0504(10) 0.0623(11) 0.0028(8) 0.0141(8) -0.0049(8)
C2 0.0541(9) 0.0555(10) 0.0455(9) -0.0011(8) 0.0065(7) -0.0081(7)
C14 0.0516(9) 0.0617(11) 0.0535(10) 0.0044(8) -0.0026(8) 0.0039(8)
C12 0.0702(12) 0.0670(12) 0.0436(9) -0.0065(10) 0.0115(8) -0.0052(8)
C13 0.0668(12) 0.0818(14) 0.0421(9) -0.0051(10) -0.0055(8) -0.0015(9)
C10 0.0602(11) 0.0753(13) 0.0423(9) 0.0153(9) -0.0015(7) -0.0011(8)
C11 0.0700(12) 0.0863(15) 0.0523(10) 0.0223(11) 0.0089(9) -0.0025(10)
S2 0.0575(3) 0.0694(3) 0.0529(3) 0.0180(2) 0.0068(2) 0.0085(2)
O4 0.0496(7) 0.0635(8) 0.0595(7) 0.0141(6) 0.0052(5) -0.0009(6)
C19 0.0408(8) 0.0437(8) 0.0459(8) -0.0037(6) 0.0059(6) 0.0057(7)
C21 0.0466(8) 0.0512(10) 0.0486(9) 0.0057(7) 0.0057(7) 0.0009(7)
C22 0.0415(8) 0.0431(9) 0.0498(9) -0.0017(7) 0.0087(6) 0.0036(7)
C20 0.0403(8) 0.0459(9) 0.0497(9) -0.0028(7) 0.0083(6) 0.0043(7)
C23 0.0411(8) 0.0429(9) 0.0457(8) -0.0023(6) 0.0103(6) 0.0035(7)
C15 0.0667(11) 0.0616(12) 0.0563(10) 0.0059(9) 0.0152(9) -0.0034(9)
C17 0.0431(8) 0.0465(9) 0.0477(8) -0.0064(7) 0.0035(7) 0.0042(7)
O3 0.0663(8) 0.0775(10) 0.0759(9) 0.0185(7) 0.0006(7) 0.0077(8)
C28 0.0538(9) 0.0519(10) 0.0536(10) 0.0064(8) 0.0109(8) 0.0027(8)
C24 0.0546(10) 0.0533(10) 0.0538(9) 0.0056(8) 0.0097(8) -0.0010(8)
C16 0.0587(10) 0.0611(11) 0.0462(9) -0.0068(9) 0.0044(8) -0.0012(8)
C18 0.0508(10) 0.0638(12) 0.0563(10) -0.0051(9) -0.0014(8) 0.0083(9)
C25 0.0721(12) 0.0672(12) 0.0479(9) -0.0041(10) 0.0099(9) -0.0057(9)
C26 0.0687(12) 0.0758(13) 0.0495(10) -0.0013(10) -0.0016(8) 0.0077(9)
C27 0.0587(11) 0.0705(13) 0.0653(12) 0.0144(9) 0.0009(9) 0.0136(10)

loop_
_atom_type_symbol
_atom_type_description
_atom_type_scat_dispersion_real
_atom_type_scat_dispersion_imag
_atom_type_scat_source
C C 0.0033 0.0016 'International Tables Vol C Tables 4.2.6.8 and 6.1.1.4'
H H 0.0000 0.0000 'International Tables Vol C Tables 4.2.6.8 and 6.1.1.4'
O O 0.0106 0.0060 'International Tables Vol C Tables 4.2.6.8 and 6.1.1.4'
S S 0.1246 0.1234 'International Tables Vol C Tables 4.2.6.8 and 6.1.1.4'

loop_
_geom_angle_atom_site_label_1
_geom_angle_atom_site_label_2
_geom_angle_atom_site_label_3
_geom_angle
C1 S1 C5 92.04(8)
C6 C7 C8 121.44(15)
C6 C7 H7 119.3
C8 C7 H7 119.3
C3 C5 C6 128.31(14)
C3 C5 S1 110.35(12)
C6 C5 S1 121.34(12)
O2 C8 C7 120.67(15)
O2 C8 C9 120.28(14)
C7 C8 C9 119.04(14)
C7 C6 C5 126.31(15)
C7 C6 H6 116.8
C5 C6 H6 116.8
C10 C9 C14 118.31(16)
C10 C9 C8 123.18(14)
C14 C9 C8 118.52(15)
C5 C3 C2 112.39(14)
C5 C3 C4 125.12(15)
C2 C3 C4 122.48(15)
C2 C1 S1 112.55(13)
C2 C1 H1 123.7
S1 C1 H1 123.7
O1 C4 C3 124.18(18)
O1 C4 H4 117.9
C3 C4 H4 117.9
C1 C2 C3 112.67(15)
C1 C2 H2 123.7
C3 C2 H2 123.7
C13 C14 C9 120.65(17)
C13 C14 H14 119.7
C9 C14 H14 119.7
C11 C12 C13 119.55(17)
C11 C12 H12 120.2
C13 C12 H12 120.2
C12 C13 C14 120.35(16)
C12 C13 H13 119.8
C14 C13 H13 119.8
C9 C10 C11 120.53(16)
C9 C10 H10 119.7
C11 C10 H10 119.7
C12 C11 C10 120.59(18)
C12 C11 H11 119.7
C10 C11 H11 119.7
C15 S2 C19 92.92(9)
C17 C19 C20 128.23(15)
C17 C19 S2 109.84(12)
C20 C19 S2 121.93(12)
C20 C21 C22 121.03(15)
C20 C21 H21 119.5
C22 C21 H21 119.5
O4 C22 C21 120.29(15)
O4 C22 C23 119.90(14)
C21 C22 C23 119.79(14)
C21 C20 C19 126.46(15)
C21 C20 H20 116.8
C19 C20 H20 116.8
C28 C23 C24 118.51(15)
C28 C23 C22 123.30(15)
C24 C23 C22 118.18(14)
C16 C15 S2 111.64(14)
C16 C15 H15 124.2
S2 C15 H15 124.2
C19 C17 C16 112.55(15)
C19 C17 C18 126.08(16)
C16 C17 C18 121.33(16)
C27 C28 C23 120.12(17)
C27 C28 H28 119.9
C23 C28 H28 119.9
C25 C24 C23 120.86(17)
C25 C24 H24 119.6
C23 C24 H24 119.6
C15 C16 C17 113.03(16)
C15 C16 H16 123.5
C17 C16 H16 123.5
O3 C18 C17 127.09(17)
O3 C18 H18 116.5
C17 C18 H18 116.5
C26 C25 C24 120.30(18)
C26 C25 H25 119.9
C24 C25 H25 119.9
C25 C26 C27 119.70(17)
C25 C26 H26 120.1
C27 C26 H26 120.1
C28 C27 C26 120.51(17)
C28 C27 H27 119.7
C26 C27 H27 119.7

loop_
_geom_bond_atom_site_label_1
_geom_bond_atom_site_label_2
_geom_bond_distance
S1 C1 1.7040(18)
S1 C5 1.7209(15)
C7 C6 1.326(2)
C7 C8 1.476(2)
C7 H7 0.9300
C5 C3 1.387(2)
C5 C6 1.446(2)
C8 O2 1.2195(19)
C8 C9 1.493(2)
C6 H6 0.9300
C9 C10 1.375(2)
C9 C14 1.388(2)
C3 C2 1.418(2)
C3 C4 1.455(2)
O1 C4 1.203(2)
C1 C2 1.345(2)
C1 H1 0.9300
C4 H4 0.9300
C2 H2 0.9300
C14 C13 1.380(3)
C14 H14 0.9300
C12 C11 1.365(3)
C12 C13 1.366(3)
C12 H12 0.9300
C13 H13 0.9300
C10 C11 1.385(3)
C10 H10 0.9300
C11 H11 0.9300
S2 C15 1.6984(19)
S2 C19 1.7156(16)
O4 C22 1.2211(18)
C19 C17 1.385(2)
C19 C20 1.442(2)
C21 C20 1.325(2)
C21 C22 1.473(2)
C21 H21 0.9300
C22 C23 1.495(2)
C20 H20 0.9300
C23 C28 1.387(2)
C23 C24 1.391(2)
C15 C16 1.349(3)
C15 H15 0.9300
C17 C16 1.416(2)
C17 C18 1.468(2)
O3 C18 1.201(2)
C28 C27 1.381(2)
C28 H28 0.9300
C24 C25 1.378(3)
C24 H24 0.9300
C16 H16 0.9300
C18 H18 0.9300
C25 C26 1.363(3)
C25 H25 0.9300
C26 C27 1.383(3)
C26 H26 0.9300
C27 H27 0.9300

loop_
_geom_hbond_atom_site_label_D
_geom_hbond_atom_site_label_H
_geom_hbond_atom_site_label_A
_geom_hbond_site_symmetry_A
_geom_hbond_distance_DH
_geom_hbond_distance_HA
_geom_hbond_distance_DA
_geom_hbond_angle_DHA
C1 H1 O4 1_545 0.93 2.49 3.125(2) 126
C10 H1O O3 1_545 0.93 2.59 3.466(2) 158
C15 H15 O2 1_655 0.93 2.44 3.287(2) 152

_cod_database_fobs_code 1548731
